data_7158870
loop_
_publ_author_name
'Hsueh, Nai-Chen'
'Chang, Meng-Yang'

_publ_section_title
;
 BF3&#x00B7;OEt2-Mediated Nucleophilic Fluorocyclization of Sulfonyl
 3-Methylene-oxabenzocyclooctan-6-ones. Diastereocontrolled Synthesis of
 Benzofused Fluorooxabicyclo[4.2.1]nonanes
;
_journal_name_full 'Organic &amp; Biomolecular Chemistry'
_journal_paper_doi 10.1039/D2OB01459A
_journal_year 2022
_chemical_formula_moiety 'C16 H22 O3 S'
_chemical_formula_sum 'C16 H22 O3 S'
_chemical_formula_weight 294.39
_space_group_crystal_system triclinic
_space_group_IT_number 2
_space_group_name_Hall '-P 1'
_space_group_name_H-M_alt 'P -1'
_atom_sites_solution_hydrogens mixed
_atom_sites_solution_primary dual
_audit_creation_date 2020-02-26
_audit_creation_method
;
Olex2 1.3-ac4
(compiled 2019.04.23 svn.r3594 for Rigaku Oxford Diffraction, GUI svn.r5739)
;
_audit_update_record
;
2020-05-11 deposited with the CCDC.	2022-09-08 downloaded from the CCDC.
;
_cell_angle_alpha 105.346(3)
_cell_angle_beta 92.676(2)
_cell_angle_gamma 102.631(3)
_cell_formula_units_Z 2
_cell_length_a 5.5686(2)
_cell_length_b 9.5682(3)
_cell_length_c 15.1726(5)
_cell_measurement_reflns_used 9121
_cell_measurement_temperature 113(2)
_cell_measurement_theta_max 26.9310
_cell_measurement_theta_min 2.2610
_cell_volume 756.02(5)
_computing_cell_refinement 'CrysAlisPro 1.171.41.36a (Rigaku OD, 2019)'
_computing_data_collection 'CrysAlisPro 1.171.41.36a (Rigaku OD, 2019)'
_computing_data_reduction 'CrysAlisPro 1.171.41.36a (Rigaku OD, 2019)'
_computing_molecular_graphics 'Olex2 (Dolomanov et al., 2009)'
_computing_publication_material 'Olex2 (Dolomanov et al., 2009)'
_computing_structure_refinement 'ShelXL (Sheldrick, 2015)'
_computing_structure_solution 'ShelXT (Sheldrick, 2015)'
_diffrn_ambient_temperature 113(2)
_diffrn_detector 'Hybrid Pixel Array Detector'
_diffrn_detector_area_resol_mean 10.0000
_diffrn_measured_fraction_theta_full 0.999
_diffrn_measured_fraction_theta_max 0.953
_diffrn_measurement_details
;
List of Runs (angles in degrees, time in seconds):

  # Type    Start    End  Width  t~exp~   \w     \q     \k     \f   Frames
#--------------------------------------------------------------------------
  1  \w    -17.00 100.00   0.50   20.02    --   10.60  82.00-180.00  234
  2  \w    -20.00 100.00   0.50   20.02    --   10.60  57.00 120.00  240
  3  \w    -15.00 100.00   0.50   20.02    --   10.60  77.00-120.00  230
  4  \w    -79.00  48.00   0.50   20.02    --   10.60 -38.00 -90.00  254
  5  \w    -20.00 100.00   0.50   20.02    --   10.60  57.00  30.00  240
  6  \w   -100.00  17.00   0.50   20.02    --  -10.90 -82.00-180.00  234
  7  \w   -100.00  15.00   0.50   20.02    --  -10.90 -77.00  30.00  230
  8  \w   -100.00  17.00   0.50   20.02    --  -10.90 -82.00 -30.00  234
  9  \w   -100.00  15.00   0.50   20.02    --  -10.90 -77.00-120.00  230
 10  \w    -38.00  70.00   0.50   20.02    --  -10.90  82.00-150.00  216
 11  \w    -41.00  79.00   0.50   20.02    --  -10.90  57.00 150.00  240
;
_diffrn_measurement_device 'four-circle diffractometer'
_diffrn_measurement_device_type 'XtaLAB Pro II AFC12 (RINC): Kappa single'
_diffrn_measurement_method '\w scans'
_diffrn_orient_matrix_type 'CrysAlisPro convention (1999,Acta A55,543-557)'
_diffrn_orient_matrix_UB_11 -0.0369165000
_diffrn_orient_matrix_UB_12 -0.0669743000
_diffrn_orient_matrix_UB_13 -0.0364629000
_diffrn_orient_matrix_UB_21 -0.0035962000
_diffrn_orient_matrix_UB_22 0.0422189000
_diffrn_orient_matrix_UB_23 -0.0318519000
_diffrn_orient_matrix_UB_31 0.1260010000
_diffrn_orient_matrix_UB_32 0.0013782000
_diffrn_orient_matrix_UB_33 -0.0059427000
_diffrn_radiation_monochromator mirror
_diffrn_radiation_probe x-ray
_diffrn_radiation_type 'Mo K\a'
_diffrn_radiation_wavelength 0.71073
_diffrn_reflns_av_R_equivalents 0.0451
_diffrn_reflns_av_unetI/netI 0.0366
_diffrn_reflns_Laue_measured_fraction_full 0.999
_diffrn_reflns_Laue_measured_fraction_max 0.953
_diffrn_reflns_limit_h_max 6
_diffrn_reflns_limit_h_min -7
_diffrn_reflns_limit_k_max 11
_diffrn_reflns_limit_k_min -12
_diffrn_reflns_limit_l_max 19
_diffrn_reflns_limit_l_min -19
_diffrn_reflns_number 16987
_diffrn_reflns_point_group_measured_fraction_full 0.999
_diffrn_reflns_point_group_measured_fraction_max 0.953
_diffrn_reflns_theta_full 25.242
_diffrn_reflns_theta_max 27.071
_diffrn_reflns_theta_min 2.274
_diffrn_source 'micro-focus sealed X-ray tube'
_diffrn_source_type 'Rigaku (Mo) X-ray Source'
_exptl_absorpt_coefficient_mu 0.219
_exptl_absorpt_correction_T_max 1.00000
_exptl_absorpt_correction_T_min 0.54500
_exptl_absorpt_correction_type multi-scan
_exptl_absorpt_process_details
;
CrysAlisPro 1.171.41.36a (Rigaku Oxford Diffraction, 2019)
Empirical absorption correction using spherical harmonics,
 implemented in SCALE3 ABSPACK scaling algorithm.
;
_exptl_crystal_colour 'clear light colourless'
_exptl_crystal_colour_lustre clear
_exptl_crystal_colour_modifier light
_exptl_crystal_colour_primary colourless
_exptl_crystal_density_diffrn 1.293
_exptl_crystal_description block
_exptl_crystal_F_000 316
_exptl_crystal_size_max 0.15
_exptl_crystal_size_mid 0.1
_exptl_crystal_size_min 0.1
_refine_diff_density_max 0.612
_refine_diff_density_min -0.375
_refine_diff_density_rms 0.068
_refine_ls_extinction_method none
_refine_ls_goodness_of_fit_ref 1.088
_refine_ls_hydrogen_treatment mixed
_refine_ls_matrix_type full
_refine_ls_number_parameters 191
_refine_ls_number_reflns 3170
_refine_ls_number_restraints 0
_refine_ls_restrained_S_all 1.088
_refine_ls_R_factor_all 0.0670
_refine_ls_R_factor_gt 0.0572
_refine_ls_shift/su_max 0.001
_refine_ls_shift/su_mean 0.000
_refine_ls_structure_factor_coef Fsqd
_refine_ls_weighting_details 'w=1/[\s^2^(Fo^2^)+(0.0639P)^2^+0.8050P] where P=(Fo^2^+2Fc^2^)/3'
_refine_ls_weighting_scheme calc
_refine_ls_wR_factor_gt 0.1449
_refine_ls_wR_factor_ref 0.1489
_reflns_Friedel_coverage 0.000
_reflns_number_gt 2685
_reflns_number_total 3170
_reflns_threshold_expression 'I > 2\s(I)'
_cod_data_source_file d2ob01459a2.cif
_cod_data_source_block nc1217nbf
_cod_database_code 7158870
_shelx_shelxl_version_number 2018/3
_chemical_oxdiff_formula 'C16 H22 O4 S1'
_shelx_space_group_comment
;
The symmetry employed for this shelxl refinement is uniquely defined
by the following loop, which should always be used as a source of
symmetry information in preference to the above space-group names.
They are only intended as comments.
;
_diffrn_oxdiff_digest_frames
;
01e73e7a99737e7d7d71da12b6d046517600025949e
;
_reflns_odcompleteness_completeness 99.84
_reflns_odcompleteness_iscentric 1
_reflns_odcompleteness_theta 26.32
_olex2_refinement_description
;
1. Fixed Uiso
 At 1.2 times of:
  All C(H) groups, All C(H,H) groups
 At 1.5 times of:
  All C(H,H,H) groups
2.a Ternary CH refined with riding coordinates:
 C9(H9), C10(H10)
2.b Secondary CH2 refined with riding coordinates:
 C8(H8A,H8B), C13(H13A,H13B), C14(H14A,H14B), C15(H15A,H15B)
2.c Aromatic/amide H refined with riding coordinates:
 C3(H3), C4(H4), C5(H5), C6(H6)
2.d Idealised Me refined as rotating group:
 C12(H12A,H12B,H12C), C16(H16A,H16B,H16C)
;
_olex2_submission_special_instructions 'No special instructions were received'
_oxdiff_exptl_absorpt_empirical_details
;
Empirical correction (ABSPACK) includes:
- Absorption correction using spherical harmonics
- Frame scaling
;
_oxdiff_exptl_absorpt_empirical_full_max 1.617
_oxdiff_exptl_absorpt_empirical_full_min 0.593

loop_
_space_group_symop_operation_xyz
'x, y, z'
'-x, -y, -z'

loop_
_atom_site_label
_atom_site_type_symbol
_atom_site_fract_x
_atom_site_fract_y
_atom_site_fract_z
_atom_site_U_iso_or_equiv
_atom_site_adp_type
_atom_site_occupancy
_atom_site_site_symmetry_order
_atom_site_calc_flag
_atom_site_refinement_flags_posn
_atom_site_refinement_flags_adp
_atom_site_refinement_flags_occupancy
_atom_site_disorder_assembly
_atom_site_disorder_group
S1 S 0.52321(11) 0.24997(7) 0.60828(4) 0.0276(2) Uani 1 1 d . . . . .
O1 O 0.1778(3) 0.41358(19) 0.89146(12) 0.0291(4) Uani 1 1 d . . . . .
O2 O 0.5854(4) 0.1277(2) 0.63606(13) 0.0402(5) Uani 1 1 d . . . . .
O3 O 0.7184(3) 0.3522(2) 0.58289(12) 0.0402(5) Uani 1 1 d . . . . .
C1 C 0.2866(4) 0.5519(3) 0.88386(15) 0.0243(5) Uani 1 1 d . . . . .
C2 C 0.4906(4) 0.5768(3) 0.83435(15) 0.0236(5) Uani 1 1 d . . . . .
C3 C 0.5951(5) 0.7218(3) 0.83332(15) 0.0267(5) Uani 1 1 d . . . . .
H3 H 0.731304 0.740278 0.801227 0.032 Uiso 1 1 calc R . . . .
C4 C 0.5001(5) 0.8393(3) 0.87924(16) 0.0296(6) Uani 1 1 d . . . . .
H4 H 0.573161 0.936206 0.878646 0.035 Uiso 1 1 calc R . . . .
C5 C 0.2952(5) 0.8119(3) 0.92622(16) 0.0294(6) Uani 1 1 d . . . . .
H5 H 0.228657 0.890556 0.955980 0.035 Uiso 1 1 calc R . . . .
C6 C 0.1894(5) 0.6692(3) 0.92914(16) 0.0281(5) Uani 1 1 d . . . . .
H6 H 0.053257 0.651697 0.961393 0.034 Uiso 1 1 calc R . . . .
C7 C 0.2688(5) 0.2880(3) 0.83897(17) 0.0262(5) Uani 1 1 d . . . . .
C8 C 0.1843(5) 0.2561(3) 0.73679(17) 0.0284(5) Uani 1 1 d . . . . .
H8A H 0.025886 0.280264 0.728651 0.034 Uiso 1 1 calc R . . . .
H8B H 0.167440 0.151521 0.705085 0.034 Uiso 1 1 calc R . . . .
C9 C 0.3856(4) 0.3553(3) 0.69911(15) 0.0226(5) Uani 1 1 d . . . . .
H9 H 0.313632 0.426013 0.676774 0.027 Uiso 1 1 calc R . . . .
C10 C 0.5796(4) 0.4426(3) 0.78411(15) 0.0247(5) Uani 1 1 d . . . . .
H10 H 0.748490 0.468643 0.767691 0.030 Uiso 1 1 calc R . . . .
C11 C 0.5496(5) 0.3344(3) 0.84394(17) 0.0283(5) Uani 1 1 d . . . . .
C12 C 0.1678(5) 0.1621(3) 0.8795(2) 0.0371(6) Uani 1 1 d . . . . .
H12A H 0.231999 0.189543 0.943110 0.056 Uiso 1 1 calc GR . . . .
H12B H 0.216694 0.074057 0.846758 0.056 Uiso 1 1 calc GR . . . .
H12C H -0.009652 0.142486 0.874335 0.056 Uiso 1 1 calc GR . . . .
C13 C 0.2836(5) 0.1721(3) 0.51597(16) 0.0282(5) Uani 1 1 d . . . . .
H13A H 0.338171 0.099315 0.468665 0.034 Uiso 1 1 calc R . . . .
H13B H 0.140704 0.119042 0.538004 0.034 Uiso 1 1 calc R . . . .
C14 C 0.2024(4) 0.2823(3) 0.47234(16) 0.0251(5) Uani 1 1 d . . . . .
H14A H 0.344049 0.338702 0.451524 0.030 Uiso 1 1 calc R . . . .
H14B H 0.136271 0.351958 0.517652 0.030 Uiso 1 1 calc R . . . .
C15 C 0.0053(5) 0.2003(3) 0.39110(17) 0.0331(6) Uani 1 1 d . . . . .
H15A H 0.079304 0.141044 0.342705 0.040 Uiso 1 1 calc R . . . .
H15B H -0.123966 0.132554 0.410428 0.040 Uiso 1 1 calc R . . . .
C16 C -0.1096(6) 0.3046(3) 0.35293(19) 0.0404(7) Uani 1 1 d . . . . .
H16A H -0.225790 0.247657 0.300238 0.061 Uiso 1 1 calc GR . . . .
H16B H 0.017848 0.373866 0.335203 0.061 Uiso 1 1 calc GR . . . .
H16C H -0.193764 0.358461 0.399132 0.061 Uiso 1 1 calc GR . . . .
H11A H 0.609(5) 0.246(3) 0.8175(18) 0.026(7) Uiso 1 1 d . . . . .
H11B H 0.632(5) 0.383(3) 0.901(2) 0.032(7) Uiso 1 1 d . . . . .

loop_
_atom_site_aniso_label
_atom_site_aniso_U_11
_atom_site_aniso_U_22
_atom_site_aniso_U_33
_atom_site_aniso_U_23
_atom_site_aniso_U_13
_atom_site_aniso_U_12
S1 0.0236(3) 0.0298(3) 0.0252(3) -0.0029(2) 0.0016(2) 0.0108(2)
O1 0.0288(10) 0.0290(9) 0.0340(9) 0.0100(7) 0.0129(7) 0.0131(7)
O2 0.0431(12) 0.0383(10) 0.0378(10) -0.0029(8) -0.0055(9) 0.0256(9)
O3 0.0289(10) 0.0499(12) 0.0301(9) -0.0039(8) 0.0093(8) 0.0026(9)
C1 0.0253(12) 0.0269(12) 0.0220(11) 0.0065(9) 0.0033(9) 0.0095(10)
C2 0.0214(12) 0.0261(12) 0.0214(11) 0.0024(9) 0.0008(9) 0.0069(9)
C3 0.0270(13) 0.0289(12) 0.0205(11) 0.0025(9) 0.0019(9) 0.0043(10)
C4 0.0340(14) 0.0237(12) 0.0264(12) 0.0022(10) -0.0020(10) 0.0044(10)
C5 0.0343(14) 0.0282(12) 0.0244(12) -0.0008(10) 0.0013(10) 0.0150(11)
C6 0.0288(13) 0.0358(13) 0.0209(11) 0.0050(10) 0.0055(10) 0.0134(11)
C7 0.0262(13) 0.0268(12) 0.0294(12) 0.0084(10) 0.0083(10) 0.0126(10)
C8 0.0220(12) 0.0304(13) 0.0303(12) 0.0068(10) 0.0016(10) 0.0036(10)
C9 0.0210(12) 0.0242(11) 0.0221(11) 0.0025(9) 0.0024(9) 0.0089(9)
C10 0.0193(11) 0.0297(12) 0.0227(11) 0.0024(9) 0.0024(9) 0.0069(10)
C11 0.0264(13) 0.0334(13) 0.0262(12) 0.0048(10) 0.0015(10) 0.0141(11)
C12 0.0400(16) 0.0342(14) 0.0454(16) 0.0172(12) 0.0181(13) 0.0157(12)
C13 0.0275(13) 0.0257(12) 0.0259(12) -0.0019(10) -0.0016(10) 0.0073(10)
C14 0.0252(12) 0.0244(11) 0.0235(11) 0.0030(9) 0.0035(9) 0.0056(10)
C15 0.0392(15) 0.0296(13) 0.0265(12) 0.0027(10) -0.0012(11) 0.0077(11)
C16 0.0478(18) 0.0408(15) 0.0309(14) 0.0083(12) -0.0055(12) 0.0110(13)

loop_
_atom_type_symbol
_atom_type_description
_atom_type_scat_dispersion_real
_atom_type_scat_dispersion_imag
_atom_type_scat_source
C C 0.0033 0.0016 'International Tables Vol C Tables 4.2.6.8 and 6.1.1.4'
H H 0.0000 0.0000 'International Tables Vol C Tables 4.2.6.8 and 6.1.1.4'
O O 0.0106 0.0060 'International Tables Vol C Tables 4.2.6.8 and 6.1.1.4'
S S 0.1246 0.1234 'International Tables Vol C Tables 4.2.6.8 and 6.1.1.4'

loop_
_geom_angle_atom_site_label_1
_geom_angle_atom_site_label_2
_geom_angle_atom_site_label_3
_geom_angle
_geom_angle_site_symmetry_1
_geom_angle_site_symmetry_3
_geom_angle_publ_flag
O2 S1 C9 108.67(11) . . ?
O2 S1 C13 107.44(12) . . ?
O3 S1 O2 117.86(13) . . ?
O3 S1 C9 107.95(11) . . ?
O3 S1 C13 109.38(12) . . ?
C13 S1 C9 104.77(11) . . ?
C1 O1 C7 117.19(18) . . ?
O1 C1 C2 122.4(2) . . ?
O1 C1 C6 116.9(2) . . ?
C6 C1 C2 120.6(2) . . ?
C1 C2 C10 117.4(2) . . ?
C3 C2 C1 118.4(2) . . ?
C3 C2 C10 124.1(2) . . ?
C4 C3 C2 121.0(2) . . ?
C3 C4 C5 119.6(2) . . ?
C6 C5 C4 120.5(2) . . ?
C5 C6 C1 119.7(2) . . ?
O1 C7 C8 109.22(19) . . ?
O1 C7 C11 109.3(2) . . ?
O1 C7 C12 104.88(19) . . ?
C11 C7 C8 103.3(2) . . ?
C12 C7 C8 114.4(2) . . ?
C12 C7 C11 115.6(2) . . ?
C7 C8 C9 106.13(19) . . ?
C8 C9 S1 112.75(16) . . ?
C8 C9 C10 104.53(18) . . ?
C10 C9 S1 111.44(15) . . ?
C2 C10 C9 107.10(18) . . ?
C2 C10 C11 107.40(19) . . ?
C11 C10 C9 102.46(19) . . ?
C7 C11 C10 100.72(19) . . ?
C14 C13 S1 115.77(17) . . ?
C13 C14 C15 110.43(19) . . ?
C16 C15 C14 113.0(2) . . ?

loop_
_geom_bond_atom_site_label_1
_geom_bond_atom_site_label_2
_geom_bond_distance
_geom_bond_site_symmetry_2
_geom_bond_publ_flag
S1 O2 1.4458(19) . ?
S1 O3 1.435(2) . ?
S1 C9 1.790(2) . ?
S1 C13 1.771(2) . ?
O1 C1 1.367(3) . ?
O1 C7 1.460(3) . ?
C1 C2 1.402(3) . ?
C1 C6 1.385(3) . ?
C2 C3 1.387(3) . ?
C2 C10 1.507(3) . ?
C3 C4 1.382(3) . ?
C4 C5 1.387(4) . ?
C5 C6 1.377(4) . ?
C7 C8 1.529(3) . ?
C7 C11 1.522(3) . ?
C7 C12 1.507(4) . ?
C8 C9 1.538(3) . ?
C9 C10 1.560(3) . ?
C10 C11 1.536(4) . ?
C13 C14 1.518(3) . ?
C14 C15 1.524(3) . ?
C15 C16 1.514(4) . ?
